data_7134551
loop_
_publ_author_name
'Shan, Changkai'
'Dai, Chenshu'
'Yao, Shenglai'
'Zhu, Jun'
'Driess, Matthias'

_publ_section_title
;
 Unprecedented bis(silylene)-supported silylone--metal complexes with
 Si0\\rightarrow CuI, Si0\\rightarrow NiI, and Si0\\rightarrow NiII dative
 bonds
;
_journal_issue 49
_journal_name_full 'Chemical Communications'
_journal_page_first 8875
_journal_page_last 8878
_journal_paper_doi 10.1039/D5CC02098K
_journal_volume 61
_journal_year 2025
_chemical_formula_sum 'C65 H67 B10 F24 N4 Ni O Si3'
_chemical_formula_weight 1627.30
_chemical_name_systematic CBSiNiBArF
_chemical_properties_physical Air-sensitive,Moisture-sensitive,Heat-sensitive
_space_group_crystal_system triclinic
_space_group_IT_number 2
_space_group_name_Hall '-P 1'
_space_group_name_H-M_alt 'P -1'
_atom_sites_solution_hydrogens geom
_audit_creation_method SHELXL-2014/7
_audit_update_record
;
2021-09-21 deposited with the CCDC.	2025-05-15 downloaded from the CCDC.
;
_cell_angle_alpha 102.730(5)
_cell_angle_beta 97.912(5)
_cell_angle_gamma 104.587(5)
_cell_formula_units_Z 3
_cell_length_a 16.2051(10)
_cell_length_b 18.1741(10)
_cell_length_c 19.4520(13)
_cell_measurement_reflns_used 4288
_cell_measurement_temperature 150(2)
_cell_measurement_theta_max 71.8400
_cell_measurement_theta_min 2.8460
_cell_volume 5293.5(6)
_computing_cell_refinement 'CrysAlisPro 1.171.40.67a (Rigaku OD, 2019)'
_computing_data_collection 'CrysAlisPro 1.171.40.67a (Rigaku OD, 2019)'
_computing_data_reduction 'CrysAlisPro 1.171.40.67a (Rigaku OD, 2019)'
_computing_structure_refinement 'SHELXL-2014/7 (Sheldrick, 2014)'
_diffrn_ambient_temperature 150(2)
_diffrn_measured_fraction_theta_full 0.992
_diffrn_measured_fraction_theta_max 0.992
_diffrn_measurement_device 'four-circle diffractometer'
_diffrn_measurement_device_type 'SuperNova, Single source at offset/far, Atlas'
_diffrn_radiation_type CuK\a
_diffrn_radiation_wavelength 1.54184
_diffrn_reflns_av_R_equivalents 0.1245
_diffrn_reflns_av_unetI/netI 0.1492
_diffrn_reflns_Laue_measured_fraction_full 0.992
_diffrn_reflns_Laue_measured_fraction_max 0.992
_diffrn_reflns_limit_h_max 19
_diffrn_reflns_limit_h_min -19
_diffrn_reflns_limit_k_max 16
_diffrn_reflns_limit_k_min -21
_diffrn_reflns_limit_l_max 23
_diffrn_reflns_limit_l_min -23
_diffrn_reflns_number 39223
_diffrn_reflns_point_group_measured_fraction_full 0.992
_diffrn_reflns_point_group_measured_fraction_max 0.992
_diffrn_reflns_theta_full 67.499
_diffrn_reflns_theta_max 67.499
_diffrn_reflns_theta_min 3.026
_exptl_absorpt_coefficient_mu 1.866
_exptl_absorpt_correction_T_max 1.00000
_exptl_absorpt_correction_T_min 0.02510
_exptl_absorpt_correction_type multi-scan
_exptl_absorpt_process_details
;
CrysAlisPro 1.171.40.67a (Rigaku Oxford Diffraction, 2019)
Empirical absorption correction using spherical harmonics,
 implemented in SCALE3 ABSPACK scaling algorithm.
;
_exptl_crystal_colour green
_exptl_crystal_density_diffrn 1.531
_exptl_crystal_description block
_exptl_crystal_F_000 2487
_exptl_crystal_size_max 0.200
_exptl_crystal_size_mid 0.200
_exptl_crystal_size_min 0.100
_refine_diff_density_max 1.795
_refine_diff_density_min -1.028
_refine_diff_density_rms 0.118
_refine_ls_extinction_method none
_refine_ls_goodness_of_fit_ref 1.014
_refine_ls_hydrogen_treatment constr
_refine_ls_matrix_type full
_refine_ls_number_parameters 1366
_refine_ls_number_reflns 18925
_refine_ls_number_restraints 0
_refine_ls_restrained_S_all 1.014
_refine_ls_R_factor_all 0.1761
_refine_ls_R_factor_gt 0.1095
_refine_ls_shift/su_max 0.000
_refine_ls_shift/su_mean 0.000
_refine_ls_structure_factor_coef Fsqd
_refine_ls_weighting_details 'w=1/[\s^2^(Fo^2^)+(0.1750P)^2^] where P=(Fo^2^+2Fc^2^)/3'
_refine_ls_weighting_scheme calc
_refine_ls_wR_factor_gt 0.2659
_refine_ls_wR_factor_ref 0.3384
_reflns_Friedel_coverage 0.000
_reflns_number_gt 9852
_reflns_number_total 18925
_reflns_threshold_expression 'I > 2\s(I)'
_cod_data_source_file d5cc02098k2.cif
_cod_data_source_block cu-4443_a_sq
_cod_depositor_comments 'Adding full bibliography for 7134548--7134551.cif.'
_cod_database_code 7134551
_shelx_shelxl_version_number 2014/7
_shelx_space_group_comment
;
The symmetry employed for this shelxl refinement is uniquely defined
by the following loop, which should always be used as a source of
symmetry information in preference to the above space-group names.
They are only intended as comments.
;
_shelx_estimated_absorpt_t_min 0.707
_shelx_estimated_absorpt_t_max 0.835

loop_
_space_group_symop_operation_xyz
'x, y, z'
'-x, -y, -z'

loop_
_atom_site_label
_atom_site_type_symbol
_atom_site_fract_x
_atom_site_fract_y
_atom_site_fract_z
_atom_site_U_iso_or_equiv
_atom_site_adp_type
_atom_site_occupancy
_atom_site_site_symmetry_order
_atom_site_calc_flag
_atom_site_refinement_flags_posn
_atom_site_refinement_flags_adp
_atom_site_refinement_flags_occupancy
_atom_site_disorder_assembly
_atom_site_disorder_group
Ni1 Ni 0.25716(7) 0.97458(5) 0.61716(5) 0.0355(3) Uani 1 1 d . . . . .
Si1 Si 0.24572(11) 1.01865(8) 0.83537(9) 0.0338(4) Uani 1 1 d . . . . .
Si3 Si 0.28124(11) 0.85133(8) 0.77757(9) 0.0340(4) Uani 1 1 d . . . . .
Si2 Si 0.26089(12) 0.94968(9) 0.72380(9) 0.0362(4) Uani 1 1 d . . . . .
F14 F 0.9240(3) 0.7793(3) 0.7924(3) 0.0690(13) Uani 1 1 d . . . . .
F15 F 0.9291(4) 0.8318(2) 0.9015(3) 0.0750(15) Uani 1 1 d . . . . .
N5 N 0.3221(3) 1.0576(3) 0.5833(3) 0.0377(12) Uani 1 1 d . . . . .
F13 F 0.8068(3) 0.7673(2) 0.8318(3) 0.0735(14) Uani 1 1 d . . . . .
N6 N 0.1808(3) 0.9183(3) 0.5277(3) 0.0346(11) Uani 1 1 d . . . . .
F24 F 0.7613(4) 0.1295(3) 0.7216(3) 0.0861(17) Uani 1 1 d . . . . .
F22 F 0.7384(4) 0.1782(3) 0.8219(3) 0.0849(17) Uani 1 1 d . . . . .
N2 N 0.1705(3) 1.0753(3) 0.8568(3) 0.0370(12) Uani 1 1 d . . . . .
N1 N 0.3112(3) 1.1204(3) 0.8791(3) 0.0354(11) Uani 1 1 d . . . . .
N3 N 0.3596(3) 0.7962(3) 0.7672(3) 0.0386(12) Uani 1 1 d . . . . .
N4 N 0.2205(3) 0.7480(3) 0.7413(3) 0.0377(12) Uani 1 1 d . . . . .
C2 C 0.2788(4) 0.8769(3) 0.8773(3) 0.0361(14) Uani 1 1 d . . . . .
F20B F 1.0630(4) 0.4105(6) 0.6930(5) 0.090(3) Uani 0.870(17) 1 d . . P A 4
F23 F 0.8562(4) 0.1486(3) 0.8144(4) 0.100(2) Uani 1 1 d . . . . .
F18 F 0.9819(5) 0.5933(4) 1.0512(3) 0.106(2) Uani 1 1 d . . . . .
C34 C 0.3090(4) 1.0628(3) 0.5163(4) 0.0392(14) Uani 1 1 d . . . . .
C88 C 0.8426(5) 0.2614(3) 0.7781(3) 0.0418(15) Uani 1 1 d . . . . .
C75 C 0.7236(4) 0.4204(3) 0.8985(3) 0.0358(13) Uani 1 1 d . . . . .
H75 H 0.7732 0.4026 0.9082 0.043 Uiso 1 1 calc R U . . .
C50 C 0.1254(4) 0.8409(3) 0.5193(3) 0.0372(14) Uani 1 1 d . . . . .
C36 C 0.1823(4) 0.9404(3) 0.4667(4) 0.0406(14) Uani 1 1 d . . . . .
C70 C 0.7109(4) 0.4490(3) 0.8370(3) 0.0348(13) Uani 1 1 d . . . . .
C74 C 0.6663(5) 0.4175(3) 0.9448(4) 0.0449(16) Uani 1 1 d . . . . .
C4 C 0.2371(4) 1.2195(3) 0.9275(4) 0.0414(15) Uani 1 1 d . . . . .
C78 C 0.8537(4) 0.5491(3) 0.8340(3) 0.0380(14) Uani 1 1 d . . . . .
F11 F 0.7304(6) 0.3398(4) 1.0041(3) 0.113(3) Uani 1 1 d . . . . .
C3 C 0.2393(4) 1.1414(3) 0.8873(3) 0.0382(14) Uani 1 1 d . . . . .
C83 C 0.8469(4) 0.6202(3) 0.8211(4) 0.0399(14) Uani 1 1 d . . . . .
H83 H 0.8063 0.6190 0.7803 0.048 Uiso 1 1 calc R U . . .
C25 C 0.4565(4) 0.8090(3) 0.7737(4) 0.0403(14) Uani 1 1 d . . . . .
C62 C 0.7462(4) 0.4620(3) 0.7058(3) 0.0353(13) Uani 1 1 d . . . . .
C87 C 0.7993(4) 0.3175(3) 0.7847(3) 0.0384(14) Uani 1 1 d . . . . .
H87 H 0.7412 0.3035 0.7920 0.046 Uiso 1 1 calc R U . . .
C67 C 0.7989(4) 0.5018(3) 0.6656(4) 0.0446(16) Uani 1 1 d . . . . .
H67 H 0.8577 0.5307 0.6877 0.054 Uiso 1 1 calc R U . . .
O013 O 0.6903(5) 0.7796(5) 0.6948(4) 0.093(2) Uani 1 1 d . . . . .
C10 C 0.4047(4) 1.1698(3) 0.8930(3) 0.0391(14) Uani 1 1 d . . . . .
C38 C 0.3884(4) 1.1222(3) 0.6355(3) 0.0405(15) Uani 1 1 d . . . . .
C14 C 0.0741(4) 1.0643(3) 0.8465(4) 0.0400(14) Uani 1 1 d . . . . .
C71 C 0.6384(5) 0.4759(3) 0.8283(3) 0.0406(15) Uani 1 1 d . . . . .
H71 H 0.6285 0.4979 0.7890 0.049 Uiso 1 1 calc R U . . .
C63 C 0.6613(4) 0.4198(3) 0.6675(3) 0.0402(14) Uani 1 1 d . . . . .
H63 H 0.6227 0.3904 0.6909 0.048 Uiso 1 1 calc R U . . .
C82 C 0.8983(5) 0.6933(3) 0.8667(4) 0.0440(16) Uani 1 1 d . . . . .
C11 C 0.4106(4) 1.2528(3) 0.8833(4) 0.0442(16) Uani 1 1 d . . . . .
H11A H 0.3711 1.2483 0.8386 0.066 Uiso 1 1 calc R U . . .
H11B H 0.4704 1.2792 0.8810 0.066 Uiso 1 1 calc R U . . .
H11C H 0.3939 1.2838 0.9242 0.066 Uiso 1 1 calc R U . . .
C76 C 0.6876(5) 0.3913(4) 1.0117(4) 0.0485(17) Uani 1 1 d . . . . .
C84 C 0.8899(5) 0.7678(4) 0.8488(4) 0.0510(18) Uani 1 1 d . . . . .
C1 C 0.2552(4) 0.9623(3) 0.9077(3) 0.0371(14) Uani 1 1 d . . . . .
C35 C 0.2414(4) 1.0092(4) 0.4610(3) 0.0402(14) Uani 1 1 d . . . . .
H35 H 0.2352 1.0206 0.4155 0.048 Uiso 1 1 calc R U . . .
C66 C 0.7687(5) 0.5004(4) 0.5957(4) 0.0482(17) Uani 1 1 d . . . . .
C72 C 0.5801(5) 0.4726(4) 0.8734(4) 0.0464(16) Uani 1 1 d . . . . .
C19 C 0.3042(5) 0.6471(3) 0.7245(4) 0.0428(15) Uani 1 1 d . . . . .
C86 C 0.8366(4) 0.3946(3) 0.7811(3) 0.0372(14) Uani 1 1 d . . . . .
C29 C 0.1268(4) 0.6984(4) 0.7093(4) 0.0445(16) Uani 1 1 d . . . . .
C12 C 0.4534(4) 1.1788(4) 0.9681(4) 0.0453(16) Uani 1 1 d . . . . .
H12A H 0.4250 1.2043 1.0037 0.068 Uiso 1 1 calc R U . . .
H12B H 0.5137 1.2113 0.9748 0.068 Uiso 1 1 calc R U . . .
H12C H 0.4531 1.1267 0.9744 0.068 Uiso 1 1 calc R U . . .
C43 C 0.4730(4) 1.1182(4) 0.6520(4) 0.0439(15) Uani 1 1 d . . . . .
C89 C 0.9269(5) 0.2782(4) 0.7645(4) 0.0461(16) Uani 1 1 d . . . . .
H89 H 0.9575 0.2397 0.7602 0.055 Uiso 1 1 calc R U . . .
C24 C 0.2882(5) 0.6039(3) 0.7745(4) 0.0463(16) Uani 1 1 d . . . . .
H24 H 0.2719 0.6259 0.8177 0.056 Uiso 1 1 calc R U . . .
C30 C 0.0808(4) 0.7544(4) 0.6873(4) 0.0450(16) Uani 1 1 d . . . . .
H30A H 0.0204 0.7253 0.6634 0.067 Uiso 1 1 calc R U . . .
H30B H 0.1105 0.7793 0.6540 0.067 Uiso 1 1 calc R U . . .
H30C H 0.0816 0.7950 0.7301 0.067 Uiso 1 1 calc R U . . .
C51 C 0.0385(4) 0.8290(4) 0.5299(4) 0.0450(16) Uani 1 1 d . . . . .
C55 C 0.1572(5) 0.7759(4) 0.4958(3) 0.0427(15) Uani 1 1 d . . . . .
C93 C 0.8005(5) 0.1802(4) 0.7846(4) 0.0476(17) Uani 1 1 d . . . . .
C73 C 0.5925(5) 0.4423(4) 0.9329(4) 0.0484(17) Uani 1 1 d . . . . .
H73 H 0.5521 0.4387 0.9639 0.058 Uiso 1 1 calc R U . . .
C5 C 0.2096(5) 1.2716(4) 0.8910(4) 0.0513(17) Uani 1 1 d . . . . .
H5 H 0.1894 1.2564 0.8403 0.062 Uiso 1 1 calc R U . . .
C80 C 0.9633(5) 0.6279(4) 0.9418(4) 0.0546(19) Uani 1 1 d . . . . .
C52 C -0.0147(5) 0.7519(4) 0.5143(4) 0.0515(17) Uani 1 1 d . . . . .
H52 H -0.0731 0.7429 0.5208 0.062 Uiso 1 1 calc R U . . .
C17 C 0.0312(4) 0.9754(4) 0.8277(4) 0.0459(16) Uani 1 1 d . . . . .
H17A H 0.0510 0.9493 0.7861 0.069 Uiso 1 1 calc R U . . .
H17B H -0.0322 0.9643 0.8159 0.069 Uiso 1 1 calc R U . . .
H17C H 0.0473 0.9554 0.8689 0.069 Uiso 1 1 calc R U . . .
C53 C 0.0148(5) 0.6878(4) 0.4894(4) 0.0500(18) Uani 1 1 d . . . . .
H53 H -0.0231 0.6357 0.4786 0.060 Uiso 1 1 calc R U . . .
C54 C 0.0990(5) 0.7001(3) 0.4806(4) 0.0463(16) Uani 1 1 d . . . . .
H54 H 0.1188 0.6558 0.4636 0.056 Uiso 1 1 calc R U . . .
C39 C 0.3656(5) 1.1904(3) 0.6630(4) 0.0433(16) Uani 1 1 d . . . . .
C15 C 0.0499(6) 1.1045(4) 0.9154(4) 0.060(2) Uani 1 1 d . . . . .
H15A H 0.0831 1.0951 0.9570 0.091 Uiso 1 1 calc R U . . .
H15B H -0.0125 1.0828 0.9129 0.091 Uiso 1 1 calc R U . . .
H15C H 0.0638 1.1613 0.9203 0.091 Uiso 1 1 calc R U . . .
C28 C 0.4791(5) 0.8006(4) 0.6996(4) 0.0516(17) Uani 1 1 d . . . . .
H28A H 0.4510 0.7465 0.6698 0.077 Uiso 1 1 calc R U . . .
H28B H 0.5424 0.8124 0.7044 0.077 Uiso 1 1 calc R U . . .
H28C H 0.4586 0.8374 0.6767 0.077 Uiso 1 1 calc R U . . .
C18 C 0.2937(4) 0.7280(3) 0.7414(3) 0.0343(13) Uani 1 1 d . . . . .
C81 C 0.9558(5) 0.6977(4) 0.9278(4) 0.0477(17) Uani 1 1 d . . . . .
H81 H 0.9893 0.7473 0.9595 0.057 Uiso 1 1 calc R U . . .
C79 C 0.9131(5) 0.5548(4) 0.8952(4) 0.0457(16) Uani 1 1 d . . . . .
H79 H 0.9198 0.5078 0.9059 0.055 Uiso 1 1 calc R U . . .
C13 C 0.4464(4) 1.1278(4) 0.8367(4) 0.0456(16) Uani 1 1 d . . . . .
H13A H 0.4408 1.0742 0.8410 0.068 Uiso 1 1 calc R U . . .
H13B H 0.5081 1.1569 0.8446 0.068 Uiso 1 1 calc R U . . .
H13C H 0.4169 1.1256 0.7885 0.068 Uiso 1 1 calc R U . . .
C33 C 0.3676(5) 1.1319(4) 0.4963(4) 0.0475(17) Uani 1 1 d . . . . .
H33A H 0.3490 1.1792 0.5118 0.071 Uiso 1 1 calc R U . . .
H33B H 0.3631 1.1189 0.4440 0.071 Uiso 1 1 calc R U . . .
H33C H 0.4281 1.1418 0.5203 0.071 Uiso 1 1 calc R U . . .
C90 C 0.9641(5) 0.3526(4) 0.7577(4) 0.0501(17) Uani 1 1 d . . . . .
C64 C 0.6314(5) 0.4191(4) 0.5975(4) 0.0467(17) Uani 1 1 d . . . . .
C91 C 0.9218(5) 0.4105(4) 0.7674(4) 0.0469(16) Uani 1 1 d . . . . .
H91 H 0.9507 0.4620 0.7648 0.056 Uiso 1 1 calc R U . . .
C31 C 0.1227(5) 0.6341(4) 0.6421(4) 0.0494(17) Uani 1 1 d . . . . .
H31A H 0.0624 0.6120 0.6150 0.074 Uiso 1 1 calc R U . . .
H31B H 0.1431 0.5923 0.6566 0.074 Uiso 1 1 calc R U . . .
H31C H 0.1599 0.6569 0.6119 0.074 Uiso 1 1 calc R U . . .
C26 C 0.5003(4) 0.8937(3) 0.8189(4) 0.0478(17) Uani 1 1 d . . . . .
H26A H 0.4726 0.9292 0.7998 0.072 Uiso 1 1 calc R U . . .
H26B H 0.5622 0.9085 0.8170 0.072 Uiso 1 1 calc R U . . .
H26C H 0.4941 0.8979 0.8689 0.072 Uiso 1 1 calc R U . . .
F6 F 0.5225(5) 0.2974(5) 0.5579(6) 0.114(4) Uani 0.820(15) 1 d . . P B 5
C47 C 0.5008(4) 1.0461(4) 0.6193(4) 0.0492(17) Uani 1 1 d . . . . .
H47 H 0.4492 1.0066 0.5844 0.059 Uiso 1 1 calc R U . . .
C9 C 0.2632(5) 1.2407(4) 1.0011(4) 0.0482(17) Uani 1 1 d . . . . .
H9 H 0.2789 1.2044 1.0250 0.058 Uiso 1 1 calc R U . . .
C59 C 0.2496(4) 0.7867(4) 0.4844(4) 0.0429(15) Uani 1 1 d . . . . .
H59 H 0.2741 0.8430 0.4844 0.052 Uiso 1 1 calc R U . . .
C22 C 0.3191(6) 0.4969(4) 0.6988(4) 0.064(2) Uani 1 1 d . . . . .
H22 H 0.3249 0.4451 0.6901 0.077 Uiso 1 1 calc R U . . .
C32 C 0.0852(5) 0.6616(4) 0.7634(4) 0.0496(17) Uani 1 1 d . . . . .
H32A H 0.0858 0.7032 0.8053 0.074 Uiso 1 1 calc R U . . .
H32B H 0.1179 0.6273 0.7787 0.074 Uiso 1 1 calc R U . . .
H32C H 0.0249 0.6303 0.7412 0.074 Uiso 1 1 calc R U . . .
C65 C 0.6838(5) 0.4594(4) 0.5606(4) 0.0533(19) Uani 1 1 d . . . . .
H65 H 0.6628 0.4594 0.5125 0.064 Uiso 1 1 calc R U . . .
C20 C 0.3260(5) 0.6140(4) 0.6611(4) 0.0501(18) Uani 1 1 d . . . . .
H20 H 0.3355 0.6431 0.6264 0.060 Uiso 1 1 calc R U . . .
B2 B 0.3595(5) 0.9570(4) 0.9325(4) 0.0360(15) Uani 1 1 d . . . . .
H2 H 0.4170 0.9890 0.9136 0.043 Uiso 1 1 calc R U . . .
C16 C 0.0461(5) 1.0956(4) 0.7832(4) 0.0539(18) Uani 1 1 d . . . . .
H16A H 0.0736 1.1526 0.7952 0.081 Uiso 1 1 calc R U . . .
H16B H -0.0174 1.0846 0.7733 0.081 Uiso 1 1 calc R U . . .
H16C H 0.0641 1.0696 0.7406 0.081 Uiso 1 1 calc R U . . .
F19B F 1.1099(4) 0.4301(7) 0.8025(4) 0.112(4) Uani 0.870(17) 1 d . . P A 4
C23 C 0.2963(6) 0.5283(4) 0.7605(5) 0.060(2) Uani 1 1 d . . . . .
H23 H 0.2858 0.4984 0.7944 0.072 Uiso 1 1 calc R U . . .
C41 C 0.5155(5) 1.2517(4) 0.7292(4) 0.0516(19) Uani 1 1 d . . . . .
H41 H 0.5586 1.2955 0.7620 0.062 Uiso 1 1 calc R U . . .
C8 C 0.2667(5) 1.3156(4) 1.0406(4) 0.056(2) Uani 1 1 d . . . . .
H8 H 0.2875 1.3312 1.0913 0.068 Uiso 1 1 calc R U . . .
C40 C 0.4314(5) 1.2552(4) 0.7105(4) 0.0514(18) Uani 1 1 d . . . . .
H40 H 0.4176 1.3022 0.7301 0.062 Uiso 1 1 calc R U . . .
F5 F 0.4815(4) 0.3944(7) 0.5965(5) 0.127(5) Uani 0.820(15) 1 d . . P B 5
F17 F 1.0782(5) 0.5885(6) 0.9960(4) 0.151(3) Uani 1 1 d . . . . .
C6 C 0.2136(5) 1.3460(4) 0.9328(5) 0.056(2) Uani 1 1 d . . . . .
H6 H 0.1976 1.3826 0.9095 0.068 Uiso 1 1 calc R U . . .
C27 C 0.4886(5) 0.7528(4) 0.8116(4) 0.0523(18) Uani 1 1 d . . . . .
H27A H 0.4688 0.7559 0.8573 0.078 Uiso 1 1 calc R U . . .
H27B H 0.5524 0.7679 0.8210 0.078 Uiso 1 1 calc R U . . .
H27C H 0.4651 0.6987 0.7808 0.078 Uiso 1 1 calc R U . . .
C77 C 0.5007(7) 0.4989(6) 0.8589(5) 0.069(2) Uani 1 1 d . . . . .
C37 C 0.1182(5) 0.8922(4) 0.3984(4) 0.0474(16) Uani 1 1 d . . . . .
H37A H 0.1320 0.8428 0.3807 0.071 Uiso 1 1 calc R U . . .
H37B H 0.1218 0.9220 0.3620 0.071 Uiso 1 1 calc R U . . .
H37C H 0.0592 0.8805 0.4080 0.071 Uiso 1 1 calc R U . . .
C7 C 0.2399(5) 1.3680(4) 1.0065(5) 0.057(2) Uani 1 1 d . . . . .
H7 H 0.2399 1.4182 1.0339 0.069 Uiso 1 1 calc R U . . .
F4 F 0.5184(6) 0.3751(9) 0.4936(5) 0.153(7) Uani 0.820(15) 1 d . . P B 5
C44 C 0.2725(5) 1.1954(4) 0.6442(4) 0.0470(16) Uani 1 1 d . . . . .
H44 H 0.2477 1.1626 0.5935 0.056 Uiso 1 1 calc R U . . .
C42 C 0.5360(5) 1.1854(4) 0.7003(4) 0.0526(18) Uani 1 1 d . . . . .
H42 H 0.5941 1.1837 0.7126 0.063 Uiso 1 1 calc R U . . .
C56 C 0.0043(5) 0.8985(4) 0.5546(5) 0.059(2) Uani 1 1 d . . . . .
H56 H 0.0505 0.9482 0.5580 0.071 Uiso 1 1 calc R U . . .
C60 C 0.2559(6) 0.7363(5) 0.4140(4) 0.063(2) Uani 1 1 d . . . . .
H60A H 0.3174 0.7428 0.4120 0.094 Uiso 1 1 calc R U . . .
H60B H 0.2279 0.7523 0.3742 0.094 Uiso 1 1 calc R U . . .
H60C H 0.2267 0.6808 0.4100 0.094 Uiso 1 1 calc R U . . .
B6 B 0.3483(5) 0.8617(4) 0.9451(4) 0.0406(17) Uani 1 1 d . . . . .
H6A H 0.3987 0.8303 0.9355 0.049 Uiso 1 1 calc R U . . .
C46 C 0.2161(6) 1.1588(4) 0.6910(4) 0.059(2) Uani 1 1 d . . . . .
H46A H 0.2157 1.1037 0.6846 0.088 Uiso 1 1 calc R U . . .
H46B H 0.1566 1.1611 0.6771 0.088 Uiso 1 1 calc R U . . .
H46C H 0.2397 1.1880 0.7416 0.088 Uiso 1 1 calc R U . . .
C68 C 0.5377(6) 0.3747(5) 0.5610(5) 0.067(3) Uani 1 1 d . . . . .
C21 C 0.3340(6) 0.5385(4) 0.6482(4) 0.062(2) Uani 1 1 d . . . . .
H21 H 0.3495 0.5156 0.6049 0.075 Uiso 1 1 calc R U . . .
B8 B 0.3672(5) 0.9440(4) 1.0196(4) 0.0423(17) Uani 1 1 d . . . . .
H8A H 0.4307 0.9679 1.0594 0.051 Uiso 1 1 calc R U . . .
F21B F 1.0893(7) 0.3165(6) 0.7340(11) 0.160(7) Uani 0.870(17) 1 d . . P A 4
B5 B 0.2363(5) 0.8099(4) 0.9233(4) 0.0411(17) Uani 1 1 d . . . . .
H5A H 0.2129 0.7445 0.8990 0.049 Uiso 1 1 calc R U . . .
B11 B 0.7863(5) 0.4623(4) 0.7885(4) 0.0375(16) Uani 1 1 d . . . . .
C69 C 0.8301(6) 0.5445(5) 0.5576(4) 0.072(3) Uani 1 1 d . . . . .
C48 C 0.5736(5) 1.0675(5) 0.5780(4) 0.061(2) Uani 1 1 d . . . . .
H48A H 0.5545 1.0925 0.5414 0.091 Uiso 1 1 calc R U . . .
H48B H 0.5869 1.0196 0.5545 0.091 Uiso 1 1 calc R U . . .
H48C H 0.6259 1.1042 0.6116 0.091 Uiso 1 1 calc R U . . .
F3 F 0.7885(5) 0.5720(6) 0.5084(5) 0.175(5) Uani 1 1 d . . . . .
B9 B 0.2653(5) 0.9421(4) 1.0453(4) 0.0428(17) Uani 1 1 d . . . . .
H9A H 0.2613 0.9640 1.1029 0.051 Uiso 1 1 calc R U . . .
F16 F 1.0646(8) 0.6989(4) 1.0476(5) 0.229(7) Uani 1 1 d . . . . .
C92 C 1.0555(6) 0.3736(6) 0.7442(5) 0.069(2) Uani 1 1 d . . . . .
B4 B 0.3071(5) 1.0075(4) 0.9954(4) 0.0396(16) Uani 1 1 d . . . . .
H4 H 0.3301 1.0730 1.0192 0.048 Uiso 1 1 calc R U . . .
C49 C 0.5291(6) 1.0083(5) 0.6775(5) 0.067(2) Uani 1 1 d . . . . .
H49A H 0.5795 1.0461 0.7125 0.101 Uiso 1 1 calc R U . . .
H49B H 0.5450 0.9613 0.6555 0.101 Uiso 1 1 calc R U . . .
H49C H 0.4810 0.9933 0.7020 0.101 Uiso 1 1 calc R U . . .
B1 B 0.1775(5) 0.8729(4) 0.8975(4) 0.0409(17) Uani 1 1 d . . . . .
H1 H 0.1156 0.8491 0.8558 0.049 Uiso 1 1 calc R U . . .
B3 B 0.1945(5) 0.9568(4) 0.9734(4) 0.0408(17) Uani 1 1 d . . . . .
H3 H 0.1441 0.9883 0.9819 0.049 Uiso 1 1 calc R U . . .
C85 C 1.0210(7) 0.6302(5) 1.0086(5) 0.077(3) Uani 1 1 d . . . . .
C45 C 0.2676(7) 1.2785(5) 0.6460(6) 0.079(3) Uani 1 1 d . . . . .
H45A H 0.2089 1.2758 0.6228 0.119 Uiso 1 1 calc R U . . .
H45B H 0.3101 1.3029 0.6203 0.119 Uiso 1 1 calc R U . . .
H45C H 0.2806 1.3101 0.6961 0.119 Uiso 1 1 calc R U . . .
B7 B 0.1830(5) 0.8600(4) 0.9856(4) 0.0476(19) Uani 1 1 d . . . . .
H7A H 0.1242 0.8282 1.0030 0.057 Uiso 1 1 calc R U . . .
B10 B 0.2900(5) 0.8518(4) 1.0155(4) 0.0438(18) Uani 1 1 d . . . . .
H10 H 0.3016 0.8147 1.0527 0.053 Uiso 1 1 calc R U . . .
F1 F 0.8700(10) 0.5064(5) 0.5233(8) 0.260(9) Uani 1 1 d . . . . .
C61 C 0.3047(6) 0.7727(7) 0.5466(5) 0.084(3) Uani 1 1 d . . . . .
H61A H 0.3051 0.8103 0.5915 0.127 Uiso 1 1 calc R U . . .
H61B H 0.3643 0.7799 0.5389 0.127 Uiso 1 1 calc R U . . .
H61C H 0.2803 0.7188 0.5500 0.127 Uiso 1 1 calc R U . . .
F8B F 0.4296(8) 0.4505(11) 0.8455(18) 0.131(12) Uani 0.54(2) 1 d . . P C 2
C58 C -0.0181(8) 0.9012(6) 0.6270(5) 0.090(3) Uani 1 1 d . . . . .
H58A H -0.0661 0.8544 0.6235 0.135 Uiso 1 1 calc R U . . .
H58B H -0.0359 0.9487 0.6437 0.135 Uiso 1 1 calc R U . . .
H58C H 0.0329 0.9024 0.6612 0.135 Uiso 1 1 calc R U . . .
C57 C -0.0755(8) 0.8931(8) 0.5013(6) 0.109(4) Uani 1 1 d . . . . .
H57A H -0.1195 0.8425 0.4945 0.163 Uiso 1 1 calc R U . . .
H57B H -0.0596 0.8970 0.4551 0.163 Uiso 1 1 calc R U . . .
H57C H -0.0993 0.9363 0.5197 0.163 Uiso 1 1 calc R U . . .
C95 C 0.7603(8) 0.8427(8) 0.6884(7) 0.102(4) Uani 1 1 d . . . . .
H95A H 0.7556 0.8436 0.6373 0.123 Uiso 1 1 calc R U . . .
H95B H 0.8169 0.8340 0.7048 0.123 Uiso 1 1 calc R U . . .
C94 C 0.7568(8) 0.9170(7) 0.7313(8) 0.109(4) Uani 1 1 d . . . . .
H94A H 0.7004 0.9250 0.7155 0.164 Uiso 1 1 calc R U . . .
H94B H 0.8036 0.9600 0.7256 0.164 Uiso 1 1 calc R U . . .
H94C H 0.7640 0.9167 0.7821 0.164 Uiso 1 1 calc R U . . .
C96 C 0.6907(10) 0.7027(8) 0.6580(8) 0.120(5) Uani 1 1 d . . . . .
H96A H 0.7486 0.6954 0.6721 0.144 Uiso 1 1 calc R U . . .
H96B H 0.6788 0.6961 0.6054 0.144 Uiso 1 1 calc R U . . .
C97 C 0.6201(10) 0.6409(8) 0.6778(9) 0.146(7) Uani 1 1 d . . . . .
H97A H 0.6365 0.6430 0.7287 0.219 Uiso 1 1 calc R U . . .
H97B H 0.6149 0.5881 0.6481 0.219 Uiso 1 1 calc R U . . .
H97C H 0.5642 0.6522 0.6690 0.219 Uiso 1 1 calc R U . . .
F2 F 0.8843(4) 0.6094(4) 0.5971(3) 0.120(3) Uani 1 1 d . . . . .
F7 F 0.5117(11) 0.5651(9) 0.8593(17) 0.101(9) Uani 0.46(2) 1 d . . P C 1
F9 F 0.4445(12) 0.4809(17) 0.9024(11) 0.108(9) Uani 0.46(2) 1 d . . P C 1
F9B F 0.5063(12) 0.5629(12) 0.9183(9) 0.115(7) Uani 0.54(2) 1 d . . P C 2
F7B F 0.5042(11) 0.5423(12) 0.8090(10) 0.092(6) Uani 0.54(2) 1 d . . P C 2
F8 F 0.4488(14) 0.4524(14) 0.7938(9) 0.109(10) Uani 0.46(2) 1 d . . P C 1
F10 F 0.6164(4) 0.3597(4) 1.0349(3) 0.0898(18) Uani 1 1 d . . . . .
F12 F 0.7340(4) 0.4510(3) 1.0668(3) 0.0918(19) Uani 1 1 d . . . . .
F4B F 0.4952(19) 0.4253(16) 0.5408(19) 0.067(10) Uiso 0.180(15) 1 d . . P B 6
F6B F 0.533(2) 0.332(2) 0.500(2) 0.075(11) Uiso 0.180(15) 1 d . . P B 6
F19 F 1.111(3) 0.372(3) 0.784(2) 0.056(12) Uiso 0.130(17) 1 d . . P A 3
F20 F 1.078(3) 0.435(3) 0.737(3) 0.076(15) Uiso 0.130(17) 1 d . . P A 3
F21 F 1.053(2) 0.3078(18) 0.6814(16) 0.042(10) Uiso 0.130(17) 1 d . . P A 3
F5B F 0.498(2) 0.332(2) 0.5865(18) 0.071(10) Uiso 0.180(15) 1 d . . P B 6

loop_
_atom_site_aniso_label
_atom_site_aniso_U_11
_atom_site_aniso_U_22
_atom_site_aniso_U_33
_atom_site_aniso_U_23
_atom_site_aniso_U_13
_atom_site_aniso_U_12
Ni1 0.0332(6) 0.0290(5) 0.0394(6) 0.0081(4) 0.0027(4) 0.0036(4)
Si1 0.0317(9) 0.0256(7) 0.0380(9) 0.0056(6) 0.0002(7) 0.0040(6)
Si3 0.0334(9) 0.0250(7) 0.0381(9) 0.0070(6) -0.0009(7) 0.0048(6)
Si2 0.0398(10) 0.0278(7) 0.0380(9) 0.0082(6) 0.0029(7) 0.0077(6)
F14 0.087(4) 0.058(3) 0.072(3) 0.038(2) 0.024(3) 0.018(2)
F15 0.104(4) 0.0299(19) 0.073(3) 0.0057(19) -0.005(3) 0.008(2)
N5 0.027(3) 0.034(2) 0.044(3) 0.007(2) 0.006(2) 0.000(2)
F13 0.062(3) 0.048(2) 0.120(4) 0.039(3) 0.013(3) 0.021(2)
N6 0.033(3) 0.028(2) 0.035(3) 0.0042(19) -0.001(2) 0.0038(19)
F24 0.099(4) 0.055(3) 0.070(3) 0.002(2) 0.008(3) -0.021(3)
F22 0.119(5) 0.055(3) 0.114(4) 0.043(3) 0.071(4) 0.040(3)
N2 0.030(3) 0.029(2) 0.042(3) 0.001(2) -0.002(2) 0.003(2)
N1 0.039(3) 0.024(2) 0.039(3) 0.0047(19) 0.002(2) 0.007(2)
N3 0.032(3) 0.026(2) 0.048(3) 0.008(2) -0.001(2) -0.001(2)
N4 0.038(3) 0.025(2) 0.043(3) 0.006(2) 0.000(2) 0.004(2)
C2 0.038(3) 0.023(3) 0.043(3) 0.009(2) -0.004(3) 0.007(2)
F20B 0.050(4) 0.154(7) 0.079(6) 0.051(5) 0.029(4) 0.025(4)
F23 0.072(4) 0.050(3) 0.181(6) 0.053(3) -0.011(4) 0.023(2)
F18 0.118(5) 0.124(5) 0.073(4) 0.052(4) -0.012(3) 0.024(4)
C34 0.032(3) 0.031(3) 0.052(4) 0.011(3) 0.006(3) 0.007(2)
C88 0.044(4) 0.034(3) 0.040(4) 0.005(3) 0.001(3) 0.007(3)
C75 0.038(3) 0.027(3) 0.038(3) 0.005(2) 0.003(3) 0.008(2)
C50 0.038(4) 0.036(3) 0.032(3) 0.009(2) -0.004(3) 0.006(3)
C36 0.041(4) 0.034(3) 0.047(4) 0.011(3) 0.007(3) 0.011(3)
C70 0.031(3) 0.025(3) 0.039(3) 0.003(2) 0.001(3) 0.001(2)
C74 0.061(5) 0.026(3) 0.042(4) 0.006(2) 0.006(3) 0.006(3)
C4 0.046(4) 0.024(3) 0.048(4) 0.003(3) 0.009(3) 0.004(2)
C78 0.035(3) 0.035(3) 0.037(3) 0.011(2) 0.002(3) 0.001(2)
F11 0.195(8) 0.121(5) 0.101(4) 0.077(4) 0.076(5) 0.115(5)
C3 0.044(4) 0.026(3) 0.039(3) 0.006(2) 0.001(3) 0.006(2)
C83 0.037(4) 0.033(3) 0.045(4) 0.011(3) 0.002(3) 0.003(2)
C25 0.032(3) 0.035(3) 0.048(4) 0.004(3) -0.001(3) 0.012(2)
C62 0.030(3) 0.028(3) 0.040(3) 0.007(2) -0.001(3) 0.000(2)
C87 0.035(3) 0.040(3) 0.039(3) 0.008(3) 0.001(3) 0.014(3)
C67 0.040(4) 0.034(3) 0.042(4) 0.001(3) -0.001(3) -0.007(3)
O013 0.062(4) 0.103(5) 0.111(6) 0.012(4) 0.004(4) 0.043(4)
C10 0.034(3) 0.031(3) 0.043(4) 0.009(3) -0.002(3) 0.001(2)
C38 0.040(4) 0.033(3) 0.042(4) 0.011(3) 0.004(3) 0.001(3)
C14 0.031(3) 0.037(3) 0.049(4) 0.010(3) 0.003(3) 0.011(3)
C71 0.053(4) 0.031(3) 0.034(3) 0.005(2) 0.002(3) 0.011(3)
C63 0.037(4) 0.031(3) 0.046(4) 0.009(3) 0.003(3) 0.002(2)
C82 0.053(4) 0.025(3) 0.043(4) 0.006(2) 0.003(3) -0.002(3)
C11 0.042(4) 0.028(3) 0.054(4) 0.010(3) 0.004(3) 0.001(3)
C76 0.070(5) 0.034(3) 0.047(4) 0.014(3) 0.018(4) 0.017(3)
C84 0.051(5) 0.039(3) 0.053(4) 0.005(3) 0.002(3) 0.005(3)
C1 0.034(3) 0.035(3) 0.035(3) 0.008(2) 0.000(3) 0.003(2)
C35 0.043(4) 0.044(3) 0.034(3) 0.011(3) 0.006(3) 0.015(3)
C66 0.040(4) 0.047(4) 0.041(4) 0.011(3) 0.003(3) -0.012(3)
C72 0.038(4) 0.048(4) 0.052(4) 0.007(3) 0.008(3) 0.016(3)
C19 0.046(4) 0.026(3) 0.047(4) 0.004(3) -0.009(3) 0.010(3)
C86 0.028(3) 0.034(3) 0.040(3) 0.008(2) -0.006(3) 0.001(2)
C29 0.030(3) 0.036(3) 0.054(4) 0.010(3) -0.005(3) -0.006(3)
C12 0.036(4) 0.035(3) 0.053(4) 0.008(3) -0.002(3) 0.000(3)
C43 0.037(4) 0.041(3) 0.050(4) 0.012(3) 0.009(3) 0.004(3)
C89 0.048(4) 0.045(4) 0.048(4) 0.008(3) 0.005(3) 0.024(3)
C24 0.046(4) 0.028(3) 0.057(4) 0.013(3) -0.003(3) 0.003(3)
C30 0.036(4) 0.044(3) 0.041(4) 0.002(3) -0.008(3) 0.004(3)
C51 0.035(4) 0.043(3) 0.049(4) 0.015(3) 0.000(3) 0.001(3)
C55 0.048(4) 0.035(3) 0.037(3) 0.005(3) -0.001(3) 0.006(3)
C93 0.057(5) 0.038(3) 0.051(4) 0.009(3) 0.010(3) 0.022(3)
C73 0.049(4) 0.038(3) 0.055(4) 0.005(3) 0.017(3) 0.010(3)
C5 0.046(4) 0.041(3) 0.063(5) 0.008(3) 0.005(3) 0.014(3)
C80 0.052(5) 0.042(4) 0.054(4) 0.014(3) -0.012(3) -0.005(3)
C52 0.035(4) 0.062(4) 0.050(4) 0.017(3) -0.001(3) 0.003(3)
C17 0.037(4) 0.039(3) 0.054(4) 0.009(3) 0.001(3) 0.006(3)
C53 0.047(4) 0.036(3) 0.049(4) 0.010(3) -0.002(3) -0.011(3)
C54 0.054(4) 0.028(3) 0.046(4) 0.005(3) 0.006(3) -0.002(3)
C39 0.046(4) 0.026(3) 0.055(4) 0.011(3) 0.014(3) 0.004(3)
C15 0.053(5) 0.051(4) 0.072(5) 0.007(4) 0.022(4) 0.010(3)
C28 0.034(4) 0.051(4) 0.059(5) 0.003(3) -0.003(3) 0.011(3)
C18 0.037(3) 0.031(3) 0.032(3) 0.007(2) -0.005(3) 0.012(2)
C81 0.050(4) 0.032(3) 0.045(4) 0.006(3) -0.003(3) -0.006(3)
C79 0.047(4) 0.034(3) 0.047(4) 0.012(3) -0.002(3) 0.000(3)
C13 0.033(4) 0.034(3) 0.059(4) 0.011(3) 0.005(3) -0.004(3)
C33 0.051(4) 0.043(3) 0.047(4) 0.022(3) 0.009(3) 0.003(3)
C90 0.039(4) 0.060(4) 0.051(4) 0.012(3) 0.008(3) 0.018(3)
C64 0.042(4) 0.042(3) 0.042(4) 0.007(3) 0.001(3) -0.006(3)
C91 0.040(4) 0.041(3) 0.052(4) 0.008(3) 0.005(3) 0.004(3)
C31 0.040(4) 0.042(3) 0.051(4) 0.004(3) -0.014(3) 0.005(3)
C26 0.034(4) 0.032(3) 0.065(5) 0.002(3) 0.001(3) 0.001(3)
F6 0.064(5) 0.063(4) 0.162(9) 0.008(5) -0.021(5) -0.029(4)
C47 0.028(3) 0.051(4) 0.060(4) 0.008(3) 0.006(3) 0.005(3)
C9 0.044(4) 0.039(3) 0.053(4) 0.006(3) 0.006(3) 0.004(3)
C59 0.038(4) 0.034(3) 0.048(4) 0.006(3) 0.002(3) 0.005(3)
C22 0.088(6) 0.032(3) 0.066(5) 0.011(3) -0.009(4) 0.022(4)
C32 0.037(4) 0.045(3) 0.056(4) 0.015(3) -0.001(3) -0.002(3)
C65 0.063(5) 0.048(4) 0.033(3) 0.012(3) -0.001(3) -0.008(3)
C20 0.069(5) 0.039(3) 0.036(4) 0.007(3) -0.002(3) 0.012(3)
B2 0.040(4) 0.024(3) 0.038(4) 0.003(3) -0.003(3) 0.007(3)
C16 0.041(4) 0.050(4) 0.069(5) 0.020(3) 0.001(3) 0.012(3)
F19B 0.040(4) 0.164(10) 0.096(6) 0.018(5) -0.002(3) -0.008(4)
C23 0.064(5) 0.043(4) 0.066(5) 0.020(4) 0.000(4) 0.008(3)
C41 0.048(5) 0.038(3) 0.049(4) 0.009(3) -0.002(3) -0.012(3)
C8 0.064(5) 0.033(3) 0.053(4) -0.008(3) 0.012(4) -0.003(3)
C40 0.070(5) 0.030(3) 0.047(4) 0.008(3) 0.007(4) 0.006(3)
F5 0.026(4) 0.186(10) 0.121(8) -0.024(6) -0.011(4) 0.017(4)
F17 0.095(6) 0.249(11) 0.107(6) 0.062(6) -0.027(4) 0.059(6)
C6 0.059(5) 0.028(3) 0.079(6) 0.011(3) 0.009(4) 0.014(3)
C27 0.039(4) 0.039(3) 0.074(5) 0.011(3) -0.003(3) 0.015(3)
C77 0.071(7) 0.086(7) 0.065(6) 0.024(5) 0.027(5) 0.042(5)
C37 0.046(4) 0.041(3) 0.044(4) 0.006(3) -0.003(3) 0.003(3)
C7 0.051(5) 0.032(3) 0.078(6) -0.001(3) 0.016(4) 0.005(3)
F4 0.086(6) 0.230(14) 0.077(6) 0.090(8) -0.051(5) -0.076(7)
C44 0.054(4) 0.040(3) 0.047(4) 0.006(3) 0.011(3) 0.018(3)
C42 0.046(4) 0.043(4) 0.053(4) 0.010(3) -0.001(3) -0.006(3)
C56 0.033(4) 0.055(4) 0.093(6) 0.028(4) 0.013(4) 0.015(3)
C60 0.054(5) 0.074(5) 0.054(5) 0.004(4) 0.008(4) 0.020(4)
B6 0.041(4) 0.026(3) 0.047(4) 0.009(3) -0.007(3) 0.006(3)
C46 0.059(5) 0.050(4) 0.070(5) 0.023(4) 0.011(4) 0.014(3)
C68 0.049(5) 0.070(5) 0.060(5) 0.028(4) -0.008(4) -0.022(4)
C21 0.083(6) 0.040(4) 0.054(5) 0.002(3) -0.006(4) 0.021(4)
B8 0.048(5) 0.032(3) 0.038(4) 0.004(3) -0.005(3) 0.008(3)
F21B 0.082(7) 0.115(7) 0.34(2) 0.094(10) 0.111(10) 0.069(6)
B5 0.047(4) 0.035(3) 0.035(4) 0.016(3) -0.004(3) 0.002(3)
B11 0.035(4) 0.034(3) 0.035(4) 0.005(3) 0.000(3) 0.003(3)
C69 0.068(6) 0.073(5) 0.046(4) 0.016(4) 0.002(4) -0.025(5)
C48 0.044(4) 0.068(5) 0.064(5) 0.007(4) 0.016(4) 0.011(4)
F3 0.100(6) 0.247(11) 0.141(6) 0.145(7) -0.027(5) -0.068(6)
B9 0.044(4) 0.043(4) 0.039(4) 0.012(3) 0.005(3) 0.009(3)
F16 0.339(13) 0.054(3) 0.159(7) 0.043(4) -0.190(8) -0.064(5)
C92 0.054(5) 0.078(6) 0.083(7) 0.031(5) 0.015(5) 0.023(5)
B4 0.038(4) 0.038(4) 0.038(4) 0.008(3) 0.002(3) 0.009(3)
C49 0.060(5) 0.058(5) 0.092(7) 0.031(4) 0.019(5) 0.020(4)
B1 0.039(4) 0.030(3) 0.043(4) 0.011(3) -0.003(3) -0.003(3)
B3 0.042(4) 0.041(4) 0.036(4) 0.010(3) 0.007(3) 0.007(3)
C85 0.082(7) 0.044(4) 0.079(6) 0.020(4) -0.030(5) -0.006(4)
C45 0.079(7) 0.045(4) 0.119(8) 0.030(5) 0.023(6) 0.019(4)
B7 0.044(5) 0.039(4) 0.047(4) 0.010(3) 0.004(4) -0.006(3)
B10 0.044(4) 0.032(3) 0.050(4) 0.015(3) -0.002(3) 0.004(3)
F1 0.385(18) 0.088(5) 0.379(17) 0.072(7) 0.345(17) 0.045(8)
C61 0.048(5) 0.151(10) 0.057(5) 0.030(6) 0.006(4) 0.035(6)
F8B 0.036(7) 0.123(15) 0.25(3) 0.11(2) 0.001(15) 0.017(8)
C58 0.124(10) 0.091(7) 0.064(6) 0.005(5) 0.008(6) 0.066(7)
C57 0.109(10) 0.156(11) 0.082(7) 0.026(7) 0.005(7) 0.088(9)
C95 0.074(8) 0.147(11) 0.110(9) 0.078(9) 0.014(6) 0.039(7)
C94 0.086(9) 0.090(8) 0.148(12) 0.040(8) 0.010(8) 0.019(6)
C96 0.110(11) 0.124(11) 0.118(11) -0.006(8) -0.009(8) 0.069(9)
C97 0.111(12) 0.089(9) 0.196(16) -0.028(9) -0.025(11) 0.043(8)
F2 0.101(5) 0.119(5) 0.081(4) 0.027(3) 0.009(3) -0.067(4)
F7 0.071(9) 0.058(8) 0.18(3) 0.037(13) -0.001(16) 0.036(6)
F9 0.046(10) 0.21(3) 0.113(13) 0.071(15) 0.037(10) 0.071(13)
F9B 0.116(14) 0.166(17) 0.105(11) 0.036(10) 0.029(10) 0.110(14)
F7B 0.083(10) 0.145(17) 0.103(11) 0.076(12) 0.040(9) 0.080(11)
F8 0.106(15) 0.136(19) 0.069(10) -0.027(9) -0.038(9) 0.081(14)
F10 0.075(4) 0.111(4) 0.076(3) 0.052(3) 0.017(3) -0.009(3)
F12 0.128(5) 0.063(3) 0.056(3) 0.023(2) -0.021(3) -0.007(3)

loop_
_atom_type_symbol
_atom_type_description
_atom_type_scat_dispersion_real
_atom_type_scat_dispersion_imag
_atom_type_scat_source
C C 0.0181 0.0091 'International Tables Vol C Tables 4.2.6.8 and 6.1.1.4'
H H 0.0000 0.0000 'International Tables Vol C Tables 4.2.6.8 and 6.1.1.4'
B B 0.0090 0.0039 'International Tables Vol C Tables 4.2.6.8 and 6.1.1.4'
N N 0.0311 0.0180 'International Tables Vol C Tables 4.2.6.8 and 6.1.1.4'
F F 0.0727 0.0534 'International Tables Vol C Tables 4.2.6.8 and 6.1.1.4'
Si Si 0.2541 0.3302 'International Tables Vol C Tables 4.2.6.8 and 6.1.1.4'
O O 0.0492 0.0322 'International Tables Vol C Tables 4.2.6.8 and 6.1.1.4'
Ni Ni -3.0029 0.5091 'International Tables Vol C Tables 4.2.6.8 and 6.1.1.4'

loop_
_geom_angle_atom_site_label_1
_geom_angle_atom_site_label_2
_geom_angle_atom_site_label_3
_geom_angle
_geom_angle_site_symmetry_1
_geom_angle_site_symmetry_3
_geom_angle_publ_flag
N6 Ni1 N5 96.2(2) . . ?
N6 Ni1 Si2 129.77(16) . . ?
N5 Ni1 Si2 134.01(17) . . ?
N2 Si1 N1 72.9(2) . . ?
N2 Si1 C1 106.7(3) . . ?
N1 Si1 C1 105.4(3) . . ?
N2 Si1 C3 37.0(2) . . ?
N1 Si1 C3 35.9(2) . . ?
C1 Si1 C3 109.5(3) . . ?
N2 Si1 Si2 129.81(19) . . ?
N1 Si1 Si2 122.28(18) . . ?
C1 Si1 Si2 112.6(2) . . ?
C3 Si1 Si2 137.45(18) . . ?
N3 Si3 N4 72.6(2) . . ?
N3 Si3 C2 106.1(3) . . ?
N4 Si3 C2 106.3(2) . . ?
N3 Si3 C18 36.8(2) . . ?
N4 Si3 C18 35.8(2) . . ?
C2 Si3 C18 110.2(2) . . ?
N3 Si3 Si2 128.60(19) . . ?
N4 Si3 Si2 123.59(19) . . ?
C2 Si3 Si2 112.65(18) . . ?
C18 Si3 Si2 136.98(17) . . ?
Ni1 Si2 Si3 138.82(9) . . ?
Ni1 Si2 Si1 133.67(9) . . ?
Si3 Si2 Si1 87.51(8) . . ?
C34 N5 C38 116.8(5) . . ?
C34 N5 Ni1 125.2(4) . . ?
C38 N5 Ni1 118.0(4) . . ?
C36 N6 C50 114.6(5) . . ?
C36 N6 Ni1 124.8(4) . . ?
C50 N6 Ni1 119.9(4) . . ?
C3 N2 C14 130.5(5) . . ?
C3 N2 Si1 89.9(4) . . ?
C14 N2 Si1 139.6(4) . . ?
C3 N1 C10 130.5(5) . . ?
C3 N1 Si1 90.5(4) . . ?
C10 N1 Si1 138.3(4) . . ?
C18 N3 C25 128.9(5) . . ?
C18 N3 Si3 90.2(4) . . ?
C25 N3 Si3 140.7(4) . . ?
C18 N4 C29 129.9(5) . . ?
C18 N4 Si3 91.0(4) . . ?
C29 N4 Si3 138.3(4) . . ?
C1 C2 B2 60.8(4) . . ?
C1 C2 B5 109.8(5) . . ?
B2 C2 B5 112.2(5) . . ?
C1 C2 B1 61.1(4) . . ?
B2 C2 B1 112.6(5) . . ?
B5 C2 B1 61.7(4) . . ?
C1 C2 B6 109.7(5) . . ?
B2 C2 B6 61.9(4) . . ?
B5 C2 B6 61.4(4) . . ?
B1 C2 B6 112.1(5) . . ?
C1 C2 Si3 114.3(4) . . ?
B2 C2 Si3 117.2(4) . . ?
B5 C2 Si3 125.0(4) . . ?
B1 C2 Si3 115.5(4) . . ?
B6 C2 Si3 126.2(5) . . ?
N5 C34 C35 123.7(5) . . ?
N5 C34 C33 119.6(6) . . ?
C35 C34 C33 116.7(6) . . ?
C87 C88 C89 120.7(6) . . ?
C87 C88 C93 120.9(6) . . ?
C89 C88 C93 118.4(6) . . ?
C74 C75 C70 122.2(6) . . ?
C74 C75 H75 118.9 . . ?
C70 C75 H75 118.9 . . ?
C55 C50 C51 120.8(6) . . ?
C55 C50 N6 118.3(6) . . ?
C51 C50 N6 120.8(6) . . ?
N6 C36 C35 123.8(6) . . ?
N6 C36 C37 121.0(6) . . ?
C35 C36 C37 115.3(6) . . ?
C71 C70 C75 115.0(6) . . ?
C71 C70 B11 123.2(6) . . ?
C75 C70 B11 121.1(6) . . ?
C75 C74 C73 121.3(6) . . ?
C75 C74 C76 118.8(7) . . ?
C73 C74 C76 119.8(6) . . ?
C9 C4 C5 121.1(6) . . ?
C9 C4 C3 118.0(6) . . ?
C5 C4 C3 120.9(6) . . ?
C79 C78 C83 116.4(6) . . ?
C79 C78 B11 119.5(6) . . ?
C83 C78 B11 123.4(6) . . ?
N1 C3 N2 106.6(5) . . ?
N1 C3 C4 125.4(5) . . ?
N2 C3 C4 127.7(6) . . ?
N1 C3 Si1 53.5(3) . . ?
N2 C3 Si1 53.1(3) . . ?
C4 C3 Si1 174.7(5) . . ?
C78 C83 C82 121.7(6) . . ?
C78 C83 H83 119.1 . . ?
C82 C83 H83 119.1 . . ?
N3 C25 C28 109.9(5) . . ?
N3 C25 C26 106.1(5) . . ?
C28 C25 C26 108.7(6) . . ?
N3 C25 C27 112.0(5) . . ?
C28 C25 C27 111.0(6) . . ?
C26 C25 C27 109.0(6) . . ?
C63 C62 C67 114.0(6) . . ?
C63 C62 B11 124.9(5) . . ?
C67 C62 B11 120.9(5) . . ?
C88 C87 C86 123.0(6) . . ?
C88 C87 H87 118.5 . . ?
C86 C87 H87 118.5 . . ?
C66 C67 C62 122.5(6) . . ?
C66 C67 H67 118.7 . . ?
C62 C67 H67 118.7 . . ?
C96 O013 C95 114.6(11) . . ?
N1 C10 C12 112.2(5) . . ?
N1 C10 C13 106.3(5) . . ?
C12 C10 C13 110.2(6) . . ?
N1 C10 C11 111.1(5) . . ?
C12 C10 C11 108.3(5) . . ?
C13 C10 C11 108.7(5) . . ?
C43 C38 C39 121.9(6) . . ?
C43 C38 N5 120.4(6) . . ?
C39 C38 N5 117.4(6) . . ?
N2 C14 C17 105.8(5) . . ?
N2 C14 C16 108.7(5) . . ?
C17 C14 C16 109.3(6) . . ?
N2 C14 C15 111.3(6) . . ?
C17 C14 C15 109.7(6) . . ?
C16 C14 C15 111.8(6) . . ?
C72 C71 C70 123.5(6) . . ?
C72 C71 H71 118.2 . . ?
C70 C71 H71 118.2 . . ?
C64 C63 C62 123.1(6) . . ?
C64 C63 H63 118.5 . . ?
C62 C63 H63 118.5 . . ?
C81 C82 C83 121.0(6) . . ?
C81 C82 C84 119.7(6) . . ?
C83 C82 C84 119.3(6) . . ?
C10 C11 H11A 109.5 . . ?
C10 C11 H11B 109.5 . . ?
H11A C11 H11B 109.5 . . ?
C10 C11 H11C 109.5 . . ?
H11A C11 H11C 109.5 . . ?
H11B C11 H11C 109.5 . . ?
F11 C76 F12 106.9(8) . . ?
F11 C76 F10 106.5(6) . . ?
F12 C76 F10 104.1(6) . . ?
F11 C76 C74 114.1(6) . . ?
F12 C76 C74 112.1(5) . . ?
F10 C76 C74 112.5(7) . . ?
F15 C84 F14 105.7(6) . . ?
F15 C84 F13 106.7(6) . . ?
F14 C84 F13 105.5(6) . . ?
F15 C84 C82 113.5(6) . . ?
F14 C84 C82 112.3(6) . . ?
F13 C84 C82 112.6(6) . . ?
C2 C1 B4 111.1(5) . . ?
C2 C1 B3 111.7(5) . . ?
B4 C1 B3 62.0(4) . . ?
C2 C1 B2 60.3(4) . . ?
B4 C1 B2 63.2(4) . . ?
B3 C1 B2 114.2(5) . . ?
C2 C1 B1 60.5(4) . . ?
B4 C1 B1 113.0(5) . . ?
B3 C1 B1 63.0(4) . . ?
B2 C1 B1 111.7(5) . . ?
C2 C1 Si1 112.8(4) . . ?
B4 C1 Si1 123.1(4) . . ?
B3 C1 Si1 126.7(5) . . ?
B2 C1 Si1 112.5(4) . . ?
B1 C1 Si1 119.3(4) . . ?
C36 C35 C34 126.2(6) . . ?
C36 C35 H35 116.9 . . ?
C34 C35 H35 116.9 . . ?
C67 C66 C65 121.4(6) . . ?
C67 C66 C69 118.4(6) . . ?
C65 C66 C69 120.2(6) . . ?
C71 C72 C73 120.6(7) . . ?
C71 C72 C77 120.9(7) . . ?
C73 C72 C77 118.5(7) . . ?
C20 C19 C24 120.1(6) . . ?
C20 C19 C18 122.6(6) . . ?
C24 C19 C18 117.3(6) . . ?
C87 C86 C91 115.5(6) . . ?
C87 C86 B11 123.9(6) . . ?
C91 C86 B11 120.5(5) . . ?
C30 C29 C32 110.9(6) . . ?
C30 C29 N4 105.3(5) . . ?
C32 C29 N4 111.5(5) . . ?
C30 C29 C31 108.7(6) . . ?
C32 C29 C31 109.9(5) . . ?
N4 C29 C31 110.4(6) . . ?
C10 C12 H12A 109.5 . . ?
C10 C12 H12B 109.5 . . ?
H12A C12 H12B 109.5 . . ?
C10 C12 H12C 109.5 . . ?
H12A C12 H12C 109.5 . . ?
H12B C12 H12C 109.5 . . ?
C38 C43 C42 117.6(6) . . ?
C38 C43 C47 122.9(6) . . ?
C42 C43 C47 119.5(7) . . ?
C90 C89 C88 117.7(6) . . ?
C90 C89 H89 121.2 . . ?
C88 C89 H89 121.2 . . ?
C23 C24 C19 119.2(7) . . ?
C23 C24 H24 120.4 . . ?
C19 C24 H24 120.4 . . ?
C29 C30 H30A 109.5 . . ?
C29 C30 H30B 109.5 . . ?
H30A C30 H30B 109.5 . . ?
C29 C30 H30C 109.5 . . ?
H30A C30 H30C 109.5 . . ?
H30B C30 H30C 109.5 . . ?
C52 C51 C50 117.9(7) . . ?
C52 C51 C56 121.4(7) . . ?
C50 C51 C56 120.7(6) . . ?
C54 C55 C50 117.7(7) . . ?
C54 C55 C59 120.3(6) . . ?
C50 C55 C59 122.0(6) . . ?
F22 C93 F23 107.4(7) . . ?
F22 C93 F24 104.2(7) . . ?
F23 C93 F24 105.7(6) . . ?
F22 C93 C88 113.0(5) . . ?
F23 C93 C88 113.2(6) . . ?
F24 C93 C88 112.6(6) . . ?
C74 C73 C72 117.3(6) . . ?
C74 C73 H73 121.3 . . ?
C72 C73 H73 121.3 . . ?
C6 C5 C4 117.3(7) . . ?
C6 C5 H5 121.4 . . ?
C4 C5 H5 121.4 . . ?
C81 C80 C79 120.8(7) . . ?
C81 C80 C85 119.7(6) . . ?
C79 C80 C85 119.4(7) . . ?
C53 C52 C51 122.0(7) . . ?
C53 C52 H52 119.0 . . ?
C51 C52 H52 119.0 . . ?
C14 C17 H17A 109.5 . . ?
C14 C17 H17B 109.5 . . ?
H17A C17 H17B 109.5 . . ?
C14 C17 H17C 109.5 . . ?
H17A C17 H17C 109.5 . . ?
H17B C17 H17C 109.5 . . ?
C54 C53 C52 119.4(6) . . ?
C54 C53 H53 120.3 . . ?
C52 C53 H53 120.3 . . ?
C53 C54 C55 122.2(7) . . ?
C53 C54 H54 118.9 . . ?
C55 C54 H54 118.9 . . ?
C38 C39 C40 117.5(7) . . ?
C38 C39 C44 122.0(6) . . ?
C40 C39 C44 120.4(6) . . ?
C14 C15 H15A 109.5 . . ?
C14 C15 H15B 109.5 . . ?
H15A C15 H15B 109.5 . . ?
C14 C15 H15C 109.5 . . ?
H15A C15 H15C 109.5 . . ?
H15B C15 H15C 109.5 . . ?
C25 C28 H28A 109.5 . . ?
C25 C28 H28B 109.5 . . ?
H28A C28 H28B 109.5 . . ?
C25 C28 H28C 109.5 . . ?
H28A C28 H28C 109.5 . . ?
H28B C28 H28C 109.5 . . ?
N4 C18 N3 106.2(5) . . ?
N4 C18 C19 128.0(5) . . ?
N3 C18 C19 125.5(6) . . ?
N4 C18 Si3 53.2(3) . . ?
N3 C18 Si3 53.0(3) . . ?
C19 C18 Si3 174.9(4) . . ?
C82 C81 C80 118.2(6) . . ?
C82 C81 H81 120.9 . . ?
C80 C81 H81 120.9 . . ?
C78 C79 C80 121.9(6) . . ?
C78 C79 H79 119.0 . . ?
C80 C79 H79 119.0 . . ?
C10 C13 H13A 109.5 . . ?
C10 C13 H13B 109.5 . . ?
H13A C13 H13B 109.5 . . ?
C10 C13 H13C 109.5 . . ?
H13A C13 H13C 109.5 . . ?
H13B C13 H13C 109.5 . . ?
C34 C33 H33A 109.5 . . ?
C34 C33 H33B 109.5 . . ?
H33A C33 H33B 109.5 . . ?
C34 C33 H33C 109.5 . . ?
H33A C33 H33C 109.5 . . ?
H33B C33 H33C 109.5 . . ?
C89 C90 C91 121.7(7) . . ?
C89 C90 C92 119.4(7) . . ?
C91 C90 C92 118.8(7) . . ?
C65 C64 C63 121.3(6) . . ?
C65 C64 C68 118.8(6) . . ?
C63 C64 C68 119.8(6) . . ?
C90 C91 C86 121.3(6) . . ?
C90 C91 H91 119.3 . . ?
C86 C91 H91 119.3 . . ?
C29 C31 H31A 109.5 . . ?
C29 C31 H31B 109.5 . . ?
H31A C31 H31B 109.5 . . ?
C29 C31 H31C 109.5 . . ?
H31A C31 H31C 109.5 . . ?
H31B C31 H31C 109.5 . . ?
C25 C26 H26A 109.5 . . ?
C25 C26 H26B 109.5 . . ?
H26A C26 H26B 109.5 . . ?
C25 C26 H26C 109.5 . . ?
H26A C26 H26C 109.5 . . ?
H26B C26 H26C 109.5 . . ?
C49 C47 C43 110.5(6) . . ?
C49 C47 C48 110.8(7) . . ?
C43 C47 C48 111.3(6) . . ?
C49 C47 H47 108.0 . . ?
C43 C47 H47 108.0 . . ?
C48 C47 H47 108.0 . . ?
C4 C9 C8 119.7(7) . . ?
C4 C9 H9 120.1 . . ?
C8 C9 H9 120.1 . . ?
C60 C59 C61 110.7(7) . . ?
C60 C59 C55 113.8(6) . . ?
C61 C59 C55 110.0(6) . . ?
C60 C59 H59 107.3 . . ?
C61 C59 H59 107.3 . . ?
C55 C59 H59 107.3 . . ?
C23 C22 C21 121.3(7) . . ?
C23 C22 H22 119.4 . . ?
C21 C22 H22 119.4 . . ?
C29 C32 H32A 109.5 . . ?
C29 C32 H32B 109.5 . . ?
H32A C32 H32B 109.5 . . ?
C29 C32 H32C 109.5 . . ?
H32A C32 H32C 109.5 . . ?
H32B C32 H32C 109.5 . . ?
C64 C65 C66 117.6(6) . . ?
C64 C65 H65 121.2 . . ?
C66 C65 H65 121.2 . . ?
C21 C20 C19 119.9(7) . . ?
C21 C20 H20 120.0 . . ?
C19 C20 H20 120.0 . . ?
C2 B2 C1 58.9(4) . . ?
C2 B2 B8 106.5(5) . . ?
C1 B2 B8 105.6(5) . . ?
C2 B2 B6 59.4(4) . . ?
C1 B2 B6 106.2(5) . . ?
B8 B2 B6 60.2(4) . . ?
C2 B2 B4 105.8(5) . . ?
C1 B2 B4 58.0(4) . . ?
B8 B2 B4 60.2(4) . . ?
B6 B2 B4 108.0(5) . . ?
C2 B2 H2 123.0 . . ?
C1 B2 H2 123.8 . . ?
B8 B2 H2 122.3 . . ?
B6 B2 H2 121.7 . . ?
B4 B2 H2 122.4 . . ?
C14 C16 H16A 109.5 . . ?
C14 C16 H16B 109.5 . . ?
H16A C16 H16B 109.5 . . ?
C14 C16 H16C 109.5 . . ?
H16A C16 H16C 109.5 . . ?
H16B C16 H16C 109.5 . . ?
C22 C23 C24 120.3(7) . . ?
C22 C23 H23 119.9 . . ?
C24 C23 H23 119.9 . . ?
C42 C41 C40 119.5(6) . . ?
C42 C41 H41 120.3 . . ?
C40 C41 H41 120.3 . . ?
C9 C8 C7 120.6(7) . . ?
C9 C8 H8 119.7 . . ?
C7 C8 H8 119.7 . . ?
C41 C40 C39 121.5(6) . . ?
C41 C40 H40 119.3 . . ?
C39 C40 H40 119.3 . . ?
C7 C6 C5 122.1(7) . . ?
C7 C6 H6 118.9 . . ?
C5 C6 H6 118.9 . . ?
C25 C27 H27A 109.5 . . ?
C25 C27 H27B 109.5 . . ?
H27A C27 H27B 109.5 . . ?
C25 C27 H27C 109.5 . . ?
H27A C27 H27C 109.5 . . ?
H27B C27 H27C 109.5 . . ?
F7 C77 F9 108.5(17) . . ?
F8B C77 F7B 109.6(14) . . ?
F7 C77 F8 108.7(16) . . ?
F9 C77 F8 98.8(17) . . ?
F8B C77 F9B 110.0(16) . . ?
F7B C77 F9B 95.4(13) . . ?
F7 C77 C72 117.0(11) . . ?
F8B C77 C72 118.7(11) . . ?
F9 C77 C72 112.7(11) . . ?
F7B C77 C72 113.1(9) . . ?
F8 C77 C72 109.5(9) . . ?
F9B C77 C72 107.4(9) . . ?
C36 C37 H37A 109.5 . . ?
C36 C37 H37B 109.5 . . ?
H37A C37 H37B 109.5 . . ?
C36 C37 H37C 109.5 . . ?
H37A C37 H37C 109.5 . . ?
H37B C37 H37C 109.5 . . ?
C6 C7 C8 119.1(6) . . ?
C6 C7 H7 120.4 . . ?
C8 C7 H7 120.4 . . ?
C46 C44 C45 111.5(7) . . ?
C46 C44 C39 110.8(6) . . ?
C45 C44 C39 113.9(6) . . ?
C46 C44 H44 106.7 . . ?
C45 C44 H44 106.7 . . ?
C39 C44 H44 106.7 . . ?
C41 C42 C43 121.9(8) . . ?
C41 C42 H42 119.0 . . ?
C43 C42 H42 119.0 . . ?
C58 C56 C57 109.3(8) . . ?
C58 C56 C51 110.6(7) . . ?
C57 C56 C51 110.4(8) . . ?
C58 C56 H56 108.8 . . ?
C57 C56 H56 108.8 . . ?
C51 C56 H56 108.8 . . ?
C59 C60 H60A 109.5 . . ?
C59 C60 H60B 109.5 . . ?
H60A C60 H60B 109.5 . . ?
C59 C60 H60C 109.5 . . ?
H60A C60 H60C 109.5 . . ?
H60B C60 H60C 109.5 . . ?
C2 B6 B5 59.2(4) . . ?
C2 B6 B8 105.4(5) . . ?
B5 B6 B8 108.7(6) . . ?
C2 B6 B2 58.7(4) . . ?
B5 B6 B2 107.8(5) . . ?
B8 B6 B2 59.4(4) . . ?
C2 B6 B10 106.4(6) . . ?
B5 B6 B10 60.5(4) . . ?
B8 B6 B10 60.9(4) . . ?
B2 B6 B10 108.4(5) . . ?
C2 B6 H6A 124.0 . . ?
B5 B6 H6A 121.2 . . ?
B8 B6 H6A 122.0 . . ?
B2 B6 H6A 122.0 . . ?
B10 B6 H6A 121.3 . . ?
C44 C46 H46A 109.5 . . ?
C44 C46 H46B 109.5 . . ?
H46A C46 H46B 109.5 . . ?
C44 C46 H46C 109.5 . . ?
H46A C46 H46C 109.5 . . ?
H46B C46 H46C 109.5 . . ?
F5B C68 F6B 102(3) . . ?
F5 C68 F4 111.7(11) . . ?
F5 C68 F6 102.8(8) . . ?
F4 C68 F6 103.6(10) . . ?
F5B C68 F4B 113(2) . . ?
F6B C68 F4B 98(2) . . ?
F5B C68 C64 118.9(19) . . ?
F6B C68 C64 111.5(19) . . ?
F5 C68 C64 113.8(8) . . ?
F4 C68 C64 114.0(7) . . ?
F6 C68 C64 109.8(8) . . ?
F4B C68 C64 110.3(14) . . ?
C22 C21 C20 119.3(8) . . ?
C22 C21 H21 120.4 . . ?
C20 C21 H21 120.4 . . ?
B2 B8 B6 60.4(4) . . ?
B2 B8 B4 61.2(4) . . ?
B6 B8 B4 109.0(5) . . ?
B2 B8 B9 108.0(6) . . ?
B6 B8 B9 107.4(5) . . ?
B4 B8 B9 59.1(4) . . ?
B2 B8 B10 108.5(5) . . ?
B6 B8 B10 60.0(4) . . ?
B4 B8 B10 107.6(6) . . ?
B9 B8 B10 59.5(4) . . ?
B2 B8 H8A 121.0 . . ?
B6 B8 H8A 121.4 . . ?
B4 B8 H8A 121.4 . . ?
B9 B8 H8A 122.6 . . ?
B10 B8 H8A 122.0 . . ?
C2 B5 B6 59.4(4) . . ?
C2 B5 B1 59.1(4) . . ?
B6 B5 B1 108.3(5) . . ?
C2 B5 B10 106.4(5) . . ?
B6 B5 B10 60.3(4) . . ?
B1 B5 B10 108.4(5) . . ?
C2 B5 B7 105.5(5) . . ?
B6 B5 B7 108.3(5) . . ?
B1 B5 B7 59.5(5) . . ?
B10 B5 B7 60.4(5) . . ?
C2 B5 H5A 123.7 . . ?
B6 B5 H5A 121.2 . . ?
B1 B5 H5A 121.6 . . ?
B10 B5 H5A 121.6 . . ?
B7 B5 H5A 122.3 . . ?
C86 B11 C70 112.9(5) . . ?
C86 B11 C78 110.7(6) . . ?
C70 B11 C78 102.8(5) . . ?
C86 B11 C62 106.4(5) . . ?
C70 B11 C62 112.4(5) . . ?
C78 B11 C62 111.7(5) . . ?
F1 C69 F2 108.5(11) . . ?
F1 C69 F3 103.9(10) . . ?
F2 C69 F3 99.9(9) . . ?
F1 C69 C66 115.6(9) . . ?
F2 C69 C66 115.1(7) . . ?
F3 C69 C66 112.1(8) . . ?
C47 C48 H48A 109.5 . . ?
C47 C48 H48B 109.5 . . ?
H48A C48 H48B 109.5 . . ?
C47 C48 H48C 109.5 . . ?
H48A C48 H48C 109.5 . . ?
H48B C48 H48C 109.5 . . ?
B4 B9 B7 108.3(5) . . ?
B4 B9 B10 109.6(6) . . ?
B7 B9 B10 61.0(5) . . ?
B4 B9 B8 60.4(4) . . ?
B7 B9 B8 108.9(5) . . ?
B10 B9 B8 60.7(4) . . ?
B4 B9 B3 59.6(4) . . ?
B7 B9 B3 60.3(4) . . ?
B10 B9 B3 109.7(5) . . ?
B8 B9 B3 108.3(5) . . ?
B4 B9 H9A 121.5 . . ?
B7 B9 H9A 121.3 . . ?
B10 B9 H9A 120.2 . . ?
B8 B9 H9A 121.3 . . ?
B3 B9 H9A 121.5 . . ?
F19 C92 F20 103(3) . . ?
F21B C92 F20B 111.2(10) . . ?
F21B C92 F19B 105.8(11) . . ?
F20B C92 F19B 101.3(9) . . ?
F19 C92 F21 101(3) . . ?
F20 C92 F21 116(3) . . ?
F19 C92 C90 121(2) . . ?
F20 C92 C90 113(3) . . ?
F21B C92 C90 115.1(8) . . ?
F20B C92 C90 112.6(8) . . ?
F19B C92 C90 109.8(8) . . ?
F21 C92 C90 103.5(15) . . ?
C1 B4 B9 105.7(5) . . ?
C1 B4 B3 59.2(4) . . ?
B9 B4 B3 61.1(4) . . ?
C1 B4 B8 104.8(5) . . ?
B9 B4 B8 60.5(4) . . ?
B3 B4 B8 109.6(5) . . ?
C1 B4 B2 58.7(4) . . ?
B9 B4 B2 107.0(5) . . ?
B3 B4 B2 108.2(5) . . ?
B8 B4 B2 58.6(4) . . ?
C1 B4 H4 124.3 . . ?
B9 B4 H4 122.0 . . ?
B3 B4 H4 120.3 . . ?
B8 B4 H4 122.2 . . ?
B2 B4 H4 122.6 . . ?
C47 C49 H49A 109.5 . . ?
C47 C49 H49B 109.5 . . ?
H49A C49 H49B 109.5 . . ?
C47 C49 H49C 109.5 . . ?
H49A C49 H49C 109.5 . . ?
H49B C49 H49C 109.5 . . ?
C2 B1 C1 58.4(4) . . ?
C2 B1 B5 59.1(4) . . ?
C1 B1 B5 105.7(5) . . ?
C2 B1 B7 106.7(6) . . ?
C1 B1 B7 104.9(5) . . ?
B5 B1 B7 61.1(5) . . ?
C2 B1 B3 106.1(5) . . ?
C1 B1 B3 58.0(4) . . ?
B5 B1 B3 109.0(5) . . ?
B7 B1 B3 60.1(4) . . ?
C2 B1 H1 123.1 . . ?
C1 B1 H1 124.5 . . ?
B5 B1 H1 121.3 . . ?
B7 B1 H1 122.2 . . ?
B3 B1 H1 121.9 . . ?
C1 B3 B4 58.8(4) . . ?
C1 B3 B7 104.8(5) . . ?
B4 B3 B7 107.2(6) . . ?
C1 B3 B9 103.9(5) . . ?
B4 B3 B9 59.2(4) . . ?
B7 B3 B9 59.4(4) . . ?
C1 B3 B1 59.0(4) . . ?
B4 B3 B1 107.2(5) . . ?
B7 B3 B1 59.0(4) . . ?
B9 B3 B1 105.8(5) . . ?
C1 B3 H3 124.4 . . ?
B4 B3 H3 121.9 . . ?
B7 B3 H3 122.7 . . ?
B9 B3 H3 123.6 . . ?
B1 B3 H3 122.5 . . ?
F16 C85 F18 106.3(10) . . ?
F16 C85 F17 107.3(11) . . ?
F18 C85 F17 98.8(8) . . ?
F16 C85 C80 115.4(7) . . ?
F18 C85 C80 114.8(8) . . ?
F17 C85 C80 112.7(9) . . ?
C44 C45 H45A 109.5 . . ?
C44 C45 H45B 109.5 . . ?
H45A C45 H45B 109.5 . . ?
C44 C45 H45C 109.5 . . ?
H45A C45 H45C 109.5 . . ?
H45B C45 H45C 109.5 . . ?
B1 B7 B9 108.0(5) . . ?
B1 B7 B3 60.9(4) . . ?
B9 B7 B3 60.3(4) . . ?
B1 B7 B5 59.4(4) . . ?
B9 B7 B5 106.7(6) . . ?
B3 B7 B5 108.3(5) . . ?
B1 B7 B10 107.5(6) . . ?
B9 B7 B10 59.5(4) . . ?
B3 B7 B10 108.6(5) . . ?
B5 B7 B10 59.4(5) . . ?
B1 B7 H7A 121.7 . . ?
B9 B7 H7A 122.2 . . ?
B3 B7 H7A 120.8 . . ?
B5 B7 H7A 122.5 . . ?
B10 B7 H7A 122.0 . . ?
B9 B10 B6 107.0(5) . . ?
B9 B10 B5 107.2(6) . . ?
B6 B10 B5 59.3(4) . . ?
B9 B10 B8 59.8(4) . . ?
B6 B10 B8 59.1(4) . . ?
B5 B10 B8 106.4(5) . . ?
B9 B10 B7 59.5(4) . . ?
B6 B10 B7 107.3(5) . . ?
B5 B10 B7 60.2(5) . . ?
B8 B10 B7 107.0(5) . . ?
B9 B10 H10 122.1 . . ?
B6 B10 H10 122.5 . . ?
B5 B10 H10 122.4 . . ?
B8 B10 H10 122.6 . . ?
B7 B10 H10 122.0 . . ?
C59 C61 H61A 109.5 . . ?
C59 C61 H61B 109.5 . . ?
H61A C61 H61B 109.5 . . ?
C59 C61 H61C 109.5 . . ?
H61A C61 H61C 109.5 . . ?
H61B C61 H61C 109.5 . . ?
C56 C58 H58A 109.5 . . ?
C56 C58 H58B 109.5 . . ?
H58A C58 H58B 109.5 . . ?
C56 C58 H58C 109.5 . . ?
H58A C58 H58C 109.5 . . ?
H58B C58 H58C 109.5 . . ?
C56 C57 H57A 109.5 . . ?
C56 C57 H57B 109.5 . . ?
H57A C57 H57B 109.5 . . ?
C56 C57 H57C 109.5 . . ?
H57A C57 H57C 109.5 . . ?
H57B C57 H57C 109.5 . . ?
O013 C95 C94 109.9(10) . . ?
O013 C95 H95A 109.7 . . ?
C94 C95 H95A 109.7 . . ?
O013 C95 H95B 109.7 . . ?
C94 C95 H95B 109.7 . . ?
H95A C95 H95B 108.2 . . ?
C95 C94 H94A 109.5 . . ?
C95 C94 H94B 109.5 . . ?
H94A C94 H94B 109.5 . . ?
C95 C94 H94C 109.5 . . ?
H94A C94 H94C 109.5 . . ?
H94B C94 H94C 109.5 . . ?
O013 C96 C97 109.0(11) . . ?
O013 C96 H96A 109.9 . . ?
C97 C96 H96A 109.9 . . ?
O013 C96 H96B 109.9 . . ?
C97 C96 H96B 109.9 . . ?
H96A C96 H96B 108.3 . . ?
C96 C97 H97A 109.5 . . ?
C96 C97 H97B 109.5 . . ?
H97A C97 H97B 109.5 . . ?
C96 C97 H97C 109.5 . . ?
H97A C97 H97C 109.5 . . ?
H97B C97 H97C 109.5 . . ?

loop_
_geom_bond_atom_site_label_1
_geom_bond_atom_site_label_2
_geom_bond_distance
_geom_bond_site_symmetry_2
_geom_bond_publ_flag
Ni1 N6 1.895(5) . ?
Ni1 N5 1.909(5) . ?
Ni1 Si2 2.2146(19) . ?
Si1 N2 1.817(5) . ?
Si1 N1 1.827(5) . ?
Si1 C1 1.926(6) . ?
Si1 C3 2.271(6) . ?
Si1 Si2 2.333(2) . ?
Si3 N3 1.810(6) . ?
Si3 N4 1.814(5) . ?
Si3 C2 1.902(6) . ?
Si3 C18 2.265(6) . ?
Si3 Si2 2.329(2) . ?
F14 C84 1.327(9) . ?
F15 C84 1.315(8) . ?
N5 C34 1.320(8) . ?
N5 C38 1.450(8) . ?
F13 C84 1.339(9) . ?
N6 C36 1.337(8) . ?
N6 C50 1.426(7) . ?
F24 C93 1.322(8) . ?
F22 C93 1.316(9) . ?
N2 C3 1.367(8) . ?
N2 C14 1.503(8) . ?
N1 C3 1.333(8) . ?
N1 C10 1.507(8) . ?
N3 C18 1.357(7) . ?
N3 C25 1.512(8) . ?
N4 C18 1.326(8) . ?
N4 C29 1.519(8) . ?
C2 C1 1.692(8) . ?
C2 B2 1.717(8) . ?
C2 B5 1.727(9) . ?
C2 B1 1.727(10) . ?
C2 B6 1.730(10) . ?
F20B C92 1.320(11) . ?
F23 C93 1.320(9) . ?
F18 C85 1.309(11) . ?
C34 C35 1.408(9) . ?
C34 C33 1.532(8) . ?
C88 C87 1.370(9) . ?
C88 C89 1.398(10) . ?
C88 C93 1.504(9) . ?
C75 C74 1.379(9) . ?
C75 C70 1.415(9) . ?
C75 H75 0.9500 . ?
C50 C55 1.415(9) . ?
C50 C51 1.420(10) . ?
C36 C35 1.407(9) . ?
C36 C37 1.502(9) . ?
C70 C71 1.385(9) . ?
C70 B11 1.647(9) . ?
C74 C73 1.387(10) . ?
C74 C76 1.506(10) . ?
C4 C9 1.373(10) . ?
C4 C5 1.422(10) . ?
C4 C3 1.474(8) . ?
C78 C79 1.390(10) . ?
C78 C83 1.399(9) . ?
C78 B11 1.647(8) . ?
F11 C76 1.293(9) . ?
C83 C82 1.401(8) . ?
C83 H83 0.9500 . ?
C25 C28 1.521(10) . ?
C25 C26 1.527(8) . ?
C25 C27 1.533(10) . ?
C62 C63 1.404(9) . ?
C62 C67 1.409(9) . ?
C62 B11 1.649(10) . ?
C87 C86 1.400(8) . ?
C87 H87 0.9500 . ?
C67 C66 1.373(10) . ?
C67 H67 0.9500 . ?
O013 C96 1.425(13) . ?
O013 C95 1.437(14) . ?
C10 C12 1.516(9) . ?
C10 C13 1.527(10) . ?
C10 C11 1.542(8) . ?
C38 C43 1.389(10) . ?
C38 C39 1.396(9) . ?
C14 C17 1.526(8) . ?
C14 C16 1.527(10) . ?
C14 C15 1.529(10) . ?
C71 C72 1.375(9) . ?
C71 H71 0.9500 . ?
C63 C64 1.376(10) . ?
C63 H63 0.9500 . ?
C82 C81 1.380(10) . ?
C82 C84 1.504(10) . ?
C11 H11A 0.9800 . ?
C11 H11B 0.9800 . ?
C11 H11C 0.9800 . ?
C76 F12 1.322(8) . ?
C76 F10 1.338(9) . ?
C1 B4 1.712(9) . ?
C1 B3 1.720(9) . ?
C1 B2 1.725(10) . ?
C1 B1 1.738(8) . ?
C35 H35 0.9500 . ?
C66 C65 1.384(10) . ?
C66 C69 1.498(10) . ?
C72 C73 1.399(10) . ?
C72 C77 1.495(12) . ?
C19 C20 1.382(10) . ?
C19 C24 1.391(10) . ?
C19 C18 1.492(8) . ?
C86 C91 1.412(9) . ?
C86 B11 1.631(10) . ?
C29 C30 1.502(10) . ?
C29 C32 1.513(9) . ?
C29 C31 1.530(10) . ?
C12 H12A 0.9800 . ?
C12 H12B 0.9800 . ?
C12 H12C 0.9800 . ?
C43 C42 1.420(9) . ?
C43 C47 1.527(10) . ?
C89 C90 1.378(10) . ?
C89 H89 0.9500 . ?
C24 C23 1.383(10) . ?
C24 H24 0.9500 . ?
C30 H30A 0.9800 . ?
C30 H30B 0.9800 . ?
C30 H30C 0.9800 . ?
C51 C52 1.390(9) . ?
C51 C56 1.513(10) . ?
C55 C54 1.401(8) . ?
C55 C59 1.515(10) . ?
C73 H73 0.9500 . ?
C5 C6 1.397(9) . ?
C5 H5 0.9500 . ?
C80 C81 1.385(10) . ?
C80 C79 1.404(9) . ?
C80 C85 1.479(12) . ?
C52 C53 1.383(11) . ?
C52 H52 0.9500 . ?
C17 H17A 0.9800 . ?
C17 H17B 0.9800 . ?
C17 H17C 0.9800 . ?
C53 C54 1.368(10) . ?
C53 H53 0.9500 . ?
C54 H54 0.9500 . ?
C39 C40 1.413(9) . ?
C39 C44 1.532(10) . ?
C15 H15A 0.9800 . ?
C15 H15B 0.9800 . ?
C15 H15C 0.9800 . ?
C28 H28A 0.9800 . ?
C28 H28B 0.9800 . ?
C28 H28C 0.9800 . ?
C81 H81 0.9500 . ?
C79 H79 0.9500 . ?
C13 H13A 0.9800 . ?
C13 H13B 0.9800 . ?
C13 H13C 0.9800 . ?
C33 H33A 0.9800 . ?
C33 H33B 0.9800 . ?
C33 H33C 0.9800 . ?
C90 C91 1.389(10) . ?
C90 C92 1.507(11) . ?
C64 C65 1.364(9) . ?
C64 C68 1.515(10) . ?
C91 H91 0.9500 . ?
C31 H31A 0.9800 . ?
C31 H31B 0.9800 . ?
C31 H31C 0.9800 . ?
C26 H26A 0.9800 . ?
C26 H26B 0.9800 . ?
C26 H26C 0.9800 . ?
F6 C68 1.351(13) . ?
C47 C49 1.524(11) . ?
C47 C48 1.535(10) . ?
C47 H47 1.0000 . ?
C9 C8 1.391(9) . ?
C9 H9 0.9500 . ?
C59 C60 1.502(10) . ?
C59 C61 1.510(11) . ?
C59 H59 1.0000 . ?
C22 C23 1.354(12) . ?
C22 C21 1.379(11) . ?
C22 H22 0.9500 . ?
C32 H32A 0.9800 . ?
C32 H32B 0.9800 . ?
C32 H32C 0.9800 . ?
C65 H65 0.9500 . ?
C20 C21 1.381(10) . ?
C20 H20 0.9500 . ?
B2 B8 1.754(10) . ?
B2 B6 1.772(9) . ?
B2 B4 1.802(10) . ?
B2 H2 1.1200 . ?
C16 H16A 0.9800 . ?
C16 H16B 0.9800 . ?
C16 H16C 0.9800 . ?
F19B C92 1.369(13) . ?
C23 H23 0.9500 . ?
C41 C42 1.354(11) . ?
C41 C40 1.381(11) . ?
C41 H41 0.9500 . ?
C8 C7 1.393(12) . ?
C8 H8 0.9500 . ?
C40 H40 0.9500 . ?
F5 C68 1.290(13) . ?
F17 C85 1.352(13) . ?
C6 C7 1.376(11) . ?
C6 H6 0.9500 . ?
C27 H27A 0.9800 . ?
C27 H27B 0.9800 . ?
C27 H27C 0.9800 . ?
C77 F7 1.168(16) . ?
C77 F8B 1.215(16) . ?
C77 F9 1.355(19) . ?
C77 F7B 1.376(16) . ?
C77 F8 1.378(17) . ?
C77 F9B 1.423(18) . ?
C37 H37A 0.9800 . ?
C37 H37B 0.9800 . ?
C37 H37C 0.9800 . ?
C7 H7 0.9500 . ?
F4 C68 1.306(11) . ?
C44 C46 1.515(10) . ?
C44 C45 1.525(10) . ?
C44 H44 1.0000 . ?
C42 H42 0.9500 . ?
C56 C58 1.496(13) . ?
C56 C57 1.510(14) . ?
C56 H56 1.0000 . ?
C60 H60A 0.9800 . ?
C60 H60B 0.9800 . ?
C60 H60C 0.9800 . ?
B6 B5 1.765(11) . ?
B6 B8 1.767(10) . ?
B6 B10 1.784(11) . ?
B6 H6A 1.1200 . ?
C46 H46A 0.9800 . ?
C46 H46B 0.9800 . ?
C46 H46C 0.9800 . ?
C68 F5B 1.12(3) . ?
C68 F6B 1.24(4) . ?
C68 F4B 1.37(3) . ?
C21 H21 0.9500 . ?
B8 B4 1.785(11) . ?
B8 B9 1.785(12) . ?
B8 B10 1.800(10) . ?
B8 H8A 1.1200 . ?
F21B C92 1.283(12) . ?
B5 B1 1.772(11) . ?
B5 B10 1.787(11) . ?
B5 B7 1.801(12) . ?
B5 H5A 1.1200 . ?
C69 F1 1.218(13) . ?
C69 F2 1.284(9) . ?
C69 F3 1.349(13) . ?
C48 H48A 0.9800 . ?
C48 H48B 0.9800 . ?
C48 H48C 0.9800 . ?
B9 B4 1.760(10) . ?
B9 B7 1.778(10) . ?
B9 B10 1.779(11) . ?
B9 B3 1.795(11) . ?
B9 H9A 1.1200 . ?
F16 C85 1.274(10) . ?
C92 F19 1.12(4) . ?
C92 F20 1.12(5) . ?
C92 F21 1.50(3) . ?
B4 B3 1.768(11) . ?
B4 H4 1.1200 . ?
C49 H49A 0.9800 . ?
C49 H49B 0.9800 . ?
C49 H49C 0.9800 . ?
B1 B7 1.773(11) . ?
B1 B3 1.806(10) . ?
B1 H1 1.1200 . ?
B3 B7 1.793(10) . ?
B3 H3 1.1200 . ?
C45 H45A 0.9800 . ?
C45 H45B 0.9800 . ?
C45 H45C 0.9800 . ?
B7 B10 1.805(12) . ?
B7 H7A 1.1200 . ?
B10 H10 1.1200 . ?
C61 H61A 0.9800 . ?
C61 H61B 0.9800 . ?
C61 H61C 0.9800 . ?
C58 H58A 0.9800 . ?
C58 H58B 0.9800 . ?
C58 H58C 0.9800 . ?
C57 H57A 0.9800 . ?
C57 H57B 0.9800 . ?
C57 H57C 0.9800 . ?
C95 C94 1.444(17) . ?
C95 H95A 0.9900 . ?
C95 H95B 0.9900 . ?
C94 H94A 0.9800 . ?
C94 H94B 0.9800 . ?
C94 H94C 0.9800 . ?
C96 C97 1.54(2) . ?
C96 H96A 0.9900 . ?
C96 H96B 0.9900 . ?
C97 H97A 0.9800 . ?
C97 H97B 0.9800 . ?
C97 H97C 0.9800 . ?
